data_4301041
loop_
_publ_author_name
'Kerry A. Clark'
'T. Adrian George'

_publ_contact_author_address
;
Department of Chemistry
University of Nebraska-Lincoln, Lincoln, NE 68588-0304
;
_publ_contact_author_email tageorge@unlserve.unl.edu
_publ_contact_author_name 'George, T. Adrian'
_publ_contact_author_phone 1(402)4723513
_publ_section_title
;
Trigonal Bipyramidal Tin(IV) Complexes Containing Tetradentate Tripodal
Tristhiolatophosphine Ligands: Synthesis, Characterization, Crystal
Structure and Transmetalation Reactions
;
_journal_name_full 'Inorganic Chemistry'
_journal_page_first 416
_journal_page_last 422
_journal_paper_doi 10.1021/ic049328+
_journal_volume 44
_journal_year 2005
_chemical_formula_moiety 'C27 H23 P S3 Sn'
_chemical_formula_sum 'C27 H23 P S3 Sn'
_chemical_formula_weight 593.29
_chemical_name_common Phenyl[tris(2-thio-5-methylphenyl-k3S)phosphine-kP]tin
_space_group_IT_number 14
_symmetry_cell_setting monoclinic
_symmetry_space_group_name_Hall '-P 2ybc'
_symmetry_space_group_name_H-M 'P 1 21/c 1'
_cell_angle_alpha 90.00
_cell_angle_beta 91.85(3)
_cell_angle_gamma 90.00
_cell_formula_units_Z 4
_cell_length_a 10.641(2)
_cell_length_b 15.354(3)
_cell_length_c 15.384(3)
_cell_measurement_temperature 293(2)
_cell_volume 2512.2(9)
_diffrn_ambient_temperature 293(2)
_exptl_crystal_density_diffrn 1.569
_cod_depositor_comments
;
The following automatic conversions were performed:

'_symmetry_cell_setting' tag value 'Monoclinic P' was replaced with
'monoclinic' value as specified in the replacement file
'/home/robertas/cod-tools/perl-scripts/inputs/replacement_values.lst'.

Automatic conversion script
Id: cif_fix_values 3143 2015-03-26 13:38:13Z robertas 
;
_cod_original_sg_symbol_H-M 'P 21/c'
_cod_database_code 4301041

loop_
_symmetry_equiv_pos_as_xyz
'x, y, z'
'-x, y+1/2, -z+1/2'
'-x, -y, -z'
'x, -y-1/2, z-1/2'

loop_
_atom_site_label
_atom_site_type_symbol
_atom_site_fract_x
_atom_site_fract_y
_atom_site_fract_z
_atom_site_U_iso_or_equiv
_atom_site_adp_type
_atom_site_occupancy
_atom_site_symmetry_multiplicity
_atom_site_calc_flag
_atom_site_refinement_flags
_atom_site_disorder_assembly
_atom_site_disorder_group
Sn1 Sn 0.27357(2) -0.170119(14) -0.229331(15) 0.02608(13) Uani 1 1 d . . .
P1 P 0.17806(7) -0.02054(5) -0.23660(6) 0.0222(2) Uani 1 1 d . . .
S1 S 0.43336(9) -0.09303(6) -0.13335(7) 0.0369(2) Uani 1 1 d . . .
S2 S 0.03687(10) -0.20425(7) -0.23006(9) 0.0450(3) Uani 1 1 d . . .
S3 S 0.31282(10) -0.14833(7) -0.38352(7) 0.0361(2) Uani 1 1 d . . .
C1 C 0.3427(4) -0.2979(2) -0.1989(3) 0.0336(8) Uani 1 1 d . . .
C2 C 0.4556(4) -0.3094(3) -0.1529(4) 0.0527(13) Uani 1 1 d . . .
H2 H 0.5004 -0.2612 -0.1324 0.063 Uiso 1 1 calc R . .
C3 C 0.5021(5) -0.3927(3) -0.1372(4) 0.0610(14) Uani 1 1 d . . .
H3 H 0.5764 -0.4001 -0.1044 0.073 Uiso 1 1 calc R . .
C4 C 0.4388(5) -0.4641(3) -0.1699(4) 0.0540(13) Uani 1 1 d . . .
H4 H 0.4717 -0.5196 -0.1610 0.065 Uiso 1 1 calc R . .
C5 C 0.3265(6) -0.4536(3) -0.2158(3) 0.0532(12) Uani 1 1 d . . .
H5 H 0.2831 -0.5019 -0.2374 0.064 Uiso 1 1 calc R . .
C6 C 0.2781(4) -0.3702(3) -0.2298(3) 0.0435(11) Uani 1 1 d . . .
H6 H 0.2018 -0.3631 -0.2601 0.052 Uiso 1 1 calc R . .
C11 C 0.3908(3) 0.0184(2) -0.1398(2) 0.0265(7) Uani 1 1 d . . .
C12 C 0.2841(3) 0.0537(2) -0.1835(2) 0.0249(7) Uani 1 1 d . . .
C13 C 0.2661(3) 0.1438(2) -0.1870(3) 0.0331(8) Uani 1 1 d . . .
H13 H 0.1964 0.1660 -0.2176 0.040 Uiso 1 1 calc R . .
C14 C 0.3500(4) 0.2011(3) -0.1461(3) 0.0377(9) Uani 1 1 d . . .
C15 C 0.4524(4) 0.1650(3) -0.1000(3) 0.0414(10) Uani 1 1 d . . .
H15 H 0.5083 0.2017 -0.0701 0.050 Uiso 1 1 calc R . .
C16 C 0.4728(4) 0.0768(3) -0.0975(3) 0.0364(9) Uani 1 1 d . . .
H16 H 0.5430 0.0553 -0.0669 0.044 Uiso 1 1 calc R . .
C17 C 0.3318(5) 0.2984(3) -0.1530(5) 0.0609(15) Uani 1 1 d . . .
H17A H 0.3972 0.3275 -0.1199 0.091 Uiso 1 1 calc R . .
H17B H 0.2515 0.3139 -0.1307 0.091 Uiso 1 1 calc R . .
H17C H 0.3349 0.3157 -0.2129 0.091 Uiso 1 1 calc R . .
C21 C -0.0238(3) -0.1108(3) -0.1788(3) 0.0315(8) Uani 1 1 d . . .
C22 C 0.0326(3) -0.0275(2) -0.1824(2) 0.0263(7) Uani 1 1 d . . .
C23 C -0.0151(3) 0.0416(3) -0.1349(3) 0.0316(8) Uani 1 1 d . . .
H23 H 0.0251 0.0953 -0.1364 0.038 Uiso 1 1 calc R . .
C24 C -0.1214(3) 0.0325(3) -0.0851(3) 0.0358(9) Uani 1 1 d . . .
C25 C -0.1786(4) -0.0489(3) -0.0842(3) 0.0436(10) Uani 1 1 d . . .
H25 H -0.2505 -0.0565 -0.0522 0.052 Uiso 1 1 calc R . .
C26 C -0.1309(4) -0.1196(3) -0.1299(3) 0.0416(10) Uani 1 1 d . . .
H26 H -0.1712 -0.1733 -0.1276 0.050 Uiso 1 1 calc R . .
C27 C -0.1694(4) 0.1086(4) -0.0338(3) 0.0526(12) Uani 1 1 d . . .
H27A H -0.2424 0.0911 -0.0032 0.079 Uiso 1 1 calc R . .
H27B H -0.1912 0.1555 -0.0727 0.079 Uiso 1 1 calc R . .
H27C H -0.1052 0.1276 0.0071 0.079 Uiso 1 1 calc R . .
C31 C 0.2254(3) -0.0525(2) -0.4094(2) 0.0283(7) Uani 1 1 d . . .
C32 C 0.1636(3) 0.0020(2) -0.3512(2) 0.0265(7) Uani 1 1 d . . .
C33 C 0.1000(4) 0.0762(3) -0.3817(3) 0.0334(8) Uani 1 1 d . . .
H33 H 0.0589 0.1115 -0.3425 0.040 Uiso 1 1 calc R . .
C34 C 0.0968(4) 0.0983(3) -0.4692(3) 0.0381(9) Uani 1 1 d . . .
C35 C 0.1559(4) 0.0428(3) -0.5258(3) 0.0412(9) Uani 1 1 d . . .
H35 H 0.1539 0.0560 -0.5849 0.049 Uiso 1 1 calc R . .
C36 C 0.2177(4) -0.0316(3) -0.4975(3) 0.0384(9) Uani 1 1 d . . .
H36 H 0.2546 -0.0680 -0.5376 0.046 Uiso 1 1 calc R . .
C37 C 0.0315(6) 0.1801(3) -0.5009(4) 0.0547(13) Uani 1 1 d . . .
H37A H 0.0381 0.1846 -0.5628 0.082 Uiso 1 1 calc R . .
H37B H 0.0705 0.2299 -0.4736 0.082 Uiso 1 1 calc R . .
H37C H -0.0555 0.1778 -0.4865 0.082 Uiso 1 1 calc R . .

loop_
_atom_site_aniso_label
_atom_site_aniso_U_11
_atom_site_aniso_U_22
_atom_site_aniso_U_33
_atom_site_aniso_U_23
_atom_site_aniso_U_13
_atom_site_aniso_U_12
Sn1 0.02683(17) 0.01911(17) 0.03197(18) 0.00025(8) -0.00408(10) 0.00026(8)
P1 0.0201(4) 0.0194(4) 0.0267(4) -0.0007(3) -0.0037(3) -0.0012(3)
S1 0.0379(5) 0.0275(4) 0.0440(6) -0.0020(4) -0.0196(4) 0.0040(4)
S2 0.0327(5) 0.0282(5) 0.0740(8) -0.0076(5) 0.0035(5) -0.0099(4)
S3 0.0423(5) 0.0333(5) 0.0327(5) -0.0034(4) 0.0021(4) 0.0090(4)
C1 0.038(2) 0.0223(18) 0.041(2) 0.0030(15) 0.0040(16) 0.0042(15)
C2 0.038(2) 0.030(2) 0.089(4) 0.002(2) -0.015(2) 0.0039(19)
C3 0.049(3) 0.044(3) 0.090(4) 0.013(3) -0.006(3) 0.016(2)
C4 0.072(3) 0.026(2) 0.065(3) 0.007(2) 0.021(3) 0.016(2)
C5 0.091(4) 0.025(2) 0.045(3) -0.0036(18) 0.009(2) -0.002(2)
C6 0.066(3) 0.028(2) 0.036(2) -0.0018(15) -0.010(2) -0.0024(18)
C11 0.0261(17) 0.0258(17) 0.0275(18) -0.0016(14) -0.0004(13) -0.0015(14)
C12 0.0237(16) 0.0228(16) 0.0281(18) -0.0029(13) 0.0000(12) -0.0022(13)
C13 0.0253(17) 0.0238(18) 0.050(2) -0.0045(16) -0.0014(15) -0.0005(15)
C14 0.0323(19) 0.0242(19) 0.057(3) -0.0093(17) 0.0036(17) -0.0060(15)
C15 0.037(2) 0.035(2) 0.052(3) -0.0106(18) -0.0072(19) -0.0107(16)
C16 0.0309(19) 0.037(2) 0.040(2) -0.0041(17) -0.0100(15) -0.0053(16)
C17 0.051(3) 0.028(2) 0.103(5) -0.011(3) -0.007(3) -0.003(2)
C21 0.0218(16) 0.0324(19) 0.040(2) 0.0061(16) -0.0066(14) -0.0033(14)
C22 0.0204(15) 0.0298(18) 0.0283(18) 0.0051(14) -0.0048(12) -0.0012(13)
C23 0.0226(17) 0.037(2) 0.035(2) -0.0009(16) -0.0050(14) 0.0027(14)
C24 0.0246(17) 0.050(2) 0.033(2) 0.0015(17) -0.0035(14) 0.0049(16)
C25 0.0245(18) 0.057(3) 0.050(3) 0.013(2) 0.0054(16) 0.0018(18)
C26 0.0263(19) 0.041(2) 0.057(3) 0.014(2) -0.0008(17) -0.0060(16)
C27 0.034(2) 0.071(3) 0.052(3) -0.012(2) 0.0055(19) 0.010(2)
C31 0.0277(17) 0.0241(17) 0.0328(19) 0.0003(14) -0.0017(13) -0.0045(14)
C32 0.0254(16) 0.0233(17) 0.0304(19) -0.0009(14) -0.0031(13) -0.0056(13)
C33 0.036(2) 0.0291(19) 0.034(2) 0.0005(15) -0.0076(15) -0.0002(15)
C34 0.042(2) 0.0309(19) 0.040(2) 0.0066(16) -0.0105(17) -0.0082(17)
C35 0.055(3) 0.038(2) 0.030(2) 0.0061(17) -0.0042(17) -0.0107(19)
C36 0.050(2) 0.036(2) 0.029(2) 0.0003(16) 0.0029(16) -0.0069(18)
C37 0.073(4) 0.038(2) 0.052(3) 0.011(2) -0.022(3) 0.000(2)

loop_
_geom_bond_atom_site_label_1
_geom_bond_atom_site_label_2
_geom_bond_distance
_geom_bond_site_symmetry_2
_geom_bond_publ_flag
Sn1 C1 2.141(4) . ?
Sn1 S3 2.4448(11) . ?
Sn1 S1 2.5120(11) . ?
Sn1 P1 2.5124(9) . ?
Sn1 S2 2.5723(11) . ?
P1 C12 1.783(3) . ?
P1 C22 1.785(4) . ?
P1 C32 1.798(4) . ?
S1 C11 1.772(4) . ?
S2 C21 1.769(4) . ?
S3 C31 1.779(4) . ?
C1 C6 1.382(6) . ?
C1 C2 1.386(6) . ?
C2 C3 1.389(6) . ?
C3 C4 1.374(8) . ?
C4 C5 1.378(9) . ?
C5 C6 1.394(7) . ?
C11 C16 1.398(5) . ?
C11 C12 1.409(5) . ?
C12 C13 1.398(5) . ?
C13 C14 1.390(5) . ?
C14 C15 1.395(6) . ?
C14 C17 1.510(6) . ?
C15 C16 1.372(6) . ?
C21 C26 1.392(5) . ?
C21 C22 1.415(5) . ?
C22 C23 1.393(5) . ?
C23 C24 1.393(5) . ?
C24 C25 1.391(6) . ?
C24 C27 1.509(6) . ?
C25 C26 1.398(7) . ?
C31 C36 1.392(6) . ?
C31 C32 1.405(5) . ?
C32 C33 1.400(5) . ?
C33 C34 1.387(6) . ?
C34 C35 1.384(6) . ?
C34 C37 1.508(6) . ?
C35 C36 1.382(6) . ?
